data_2106409
loop_
_publ_author_name
'Okada, K.'
'Marumo, F.'
'Iwai, S.I.'

_publ_section_title
;
 The crystal structure of Cs6 W11 O36
;
_journal_name_full 'Acta Crystallographica B (24,1968-38,1982)'
_journal_page_first 50
_journal_page_last 54
_journal_volume 34
_journal_year 1978
_chemical_formula_sum 'Cs6 O36 W11'
_chemical_name_systematic 'Cs6 (W11 O36)'
_space_group_IT_number 9
_symmetry_space_group_name_Hall 'A -2ya'
_symmetry_space_group_name_H-M 'A 1 a 1'
_cell_angle_alpha 90
_cell_angle_beta 102.81
_cell_angle_gamma 90
_cell_formula_units_Z 4
_cell_length_a 37.8
_cell_length_b 7.261
_cell_length_c 12.577
_cell_volume 3366.039
_citation_journal_id_ASTM ACBCAR
_cod_data_source_file Okada_ACBCAR_1978_819.cif
_cod_data_source_block Cs6O36W11
_cod_original_cell_volume 3366.04
_cod_original_sg_symbol_Hall 'C -2yc (z,y,-x)'
_cod_database_code 2106409

loop_
_symmetry_equiv_pos_as_xyz
x,y,z
x+1/2,-y,z
x,y+1/2,z+1/2
x+1/2,-y+1/2,z+1/2

loop_
_atom_site_label
_atom_site_type_symbol
_atom_site_fract_x
_atom_site_fract_y
_atom_site_fract_z
_atom_site_occupancy
_atom_site_U_iso_or_equiv
O9 O-2 0.612 0.202 0.439 1 0.0
Cs3 Cs+1 0.4013 -0.0026 0.2518 1 0.0
O5 O-2 0.493 -0.009 0.186 1 0.0
W10 W+6 0.3356 0.5128 0.2087 1 0.0
W8 W+6 0.4165 -0.005 0.5804 1 0.0
O31 O-2 0.668 -0.022 0.557 1 0.0
O20 O-2 0.333 0.313 0.089 1 0.0
O6 O-2 0.548 0.824 0.293 1 0.0
W4 W+6 0.3346 0.2318 0.9619 1 0.0
O34 O-2 0.391 0.484 0.208 1 0.0
O1 O-2 0.544 0.01 0.472 1 0.0
O4 O-2 0.709 0.52 0.751 1 0.0
W11 W+6 0.5 0.0298 0.4834 1 0.0
Cs4 Cs+1 0.6008 0.0025 0.7183 1 0.0
O36 O-2 0.45 0.013 0.498 1 0.0
O21 O-2 0.332 0.685 0.104 1 0.0
O16 O-2 0.488 0.2 0.36 1 0.0
W9 W+6 0.6659 0.5229 0.7572 1 0.0
O28 O-2 0.389 0.812 0.513 1 0.0
O22 O-2 0.348 0.326 0.315 1 0.0
O33 O-2 0.288 0.503 0.203 1 0.0
Cs5 Cs+1 0.5638 0.4942 0.5252 1 0.0
O32 O-2 0.654 0.467 0.463 1 0.0
Cs6 Cs+1 0.4375 0.5037 0.442 1 0.0
O25 O-2 0.293 0.693 0.421 1 0.0
W2 W+6 0.5 0.2354 0.2192 1 0.0
O13 O-2 0.653 0.691 0.641 1 0.0
O18 O-2 0.514 0.664 0.086 1 0.0
O12 O-2 0.648 0.326 0.628 1 0.0
O24 O-2 0.287 0.285 0.409 1 0.0
O8 O-2 0.606 0.811 0.447 1 0.0
O19 O-2 0.513 0.313 0.093 1 0.0
W3 W+6 0.6653 0.2476 0.517 1 0.0
O15 O-2 0.716 0.702 0.547 1 0.0
O29 O-2 0.393 0.17 0.513 1 0.0
O7 O-2 0.548 0.203 0.299 1 0.0
O3 O-2 0.608 0.007 0.269 1 0.0
O11 O-2 0.664 0.168 0.382 1 0.0
Cs2 Cs+1 0.7214 0.0017 0.7971 1 0.0
W5 W+6 0.3352 0.2461 0.4447 1 0.0
W7 W+6 0.5841 0.0051 0.3675 1 0.0
O14 O-2 0.709 0.303 0.568 1 0.0
O10 O-2 0.668 0.818 0.348 1 0.0
O2 O-2 0.333 0.02 0.418 1 0.0
O17 O-2 0.494 0.814 0.373 1 0.0
O27 O-2 0.452 0.672 0.183 1 0.0
O26 O-2 0.456 0.323 0.196 1 0.0
W6 W+6 0.6651 0.2447 0.0022 1 0.0
O35 O-2 0.351 0.502 0.505 1 0.0
O23 O-2 0.354 0.688 0.311 1 0.0
W1 W+6 0.5 0.2342 0.75 1 0.0
Cs1 Cs+1 0.2794 -0.0001 0.169 1 0.0
O30 O-2 0.514 0.504 0.281 1 0.0
